data_4310630
loop_
_publ_author_name
'Sara R. Halper'
'Mitchell R. Malachowski'
'Heather M. Delaney'
'Seth M. Cohen'

_publ_section_title
;
 Heteroleptic Copper Dipyrromethene Complexes: Synthesis, Structure, and
 Coordination Polymers
;
_journal_name_full 'Inorganic Chemistry'
_journal_page_first 1242
_journal_page_last 1249
_journal_paper_doi 10.1021/ic0352295
_journal_volume 43
_journal_year 2004
_chemical_formula_sum 'C25.33 H22.67 Cu1.33 N4 O2.67'
_chemical_formula_weight 510.35
_chemical_name_systematic
; 
 ? 
;
_space_group_IT_number 62
_symmetry_cell_setting orthorhombic
_symmetry_space_group_name_Hall '-P 2ac 2n'
_symmetry_space_group_name_H-M 'P n m a'
_atom_sites_solution_hydrogens geom
_atom_sites_solution_primary direct
_atom_sites_solution_secondary difmap
_audit_creation_method SHELXL-97
_cell_angle_alpha 90.00
_cell_angle_beta 90.00
_cell_angle_gamma 90.00
_cell_formula_units_Z 3
_cell_length_a 14.0337(10)
_cell_length_b 11.9862(8)
_cell_length_c 10.4162(7)
_cell_measurement_temperature 100(2)
_cell_volume 1752.1(2)
_computing_cell_refinement 'Bruker SMART'
_computing_data_collection 'Bruker SMART'
_computing_data_reduction 'Bruker SAINT'
_computing_molecular_graphics 'Bruker SHELXTL'
_computing_publication_material 'Bruker SHELXTL'
_computing_structure_refinement 'SHELXL-97 (Sheldrick, 1997)'
_computing_structure_solution 'SHELXS-97 (Sheldrick, 1990)'
_diffrn_ambient_temperature 100(2)
_diffrn_measured_fraction_theta_full 0.997
_diffrn_measured_fraction_theta_max 0.997
_diffrn_measurement_device_type 'CCD area detector'
_diffrn_measurement_method 'phi and omega scans'
_diffrn_radiation_monochromator graphite
_diffrn_radiation_source 'fine-focus sealed tube'
_diffrn_radiation_type MoK\a
_diffrn_radiation_wavelength 0.71073
_diffrn_reflns_av_R_equivalents 0.0229
_diffrn_reflns_av_sigmaI/netI 0.0213
_diffrn_reflns_limit_h_max 18
_diffrn_reflns_limit_h_min -14
_diffrn_reflns_limit_k_max 11
_diffrn_reflns_limit_k_min -15
_diffrn_reflns_limit_l_max 13
_diffrn_reflns_limit_l_min -13
_diffrn_reflns_number 10150
_diffrn_reflns_theta_full 27.51
_diffrn_reflns_theta_max 27.51
_diffrn_reflns_theta_min 2.44
_exptl_absorpt_coefficient_mu 1.263
_exptl_absorpt_correction_type none
_exptl_crystal_colour green
_exptl_crystal_density_diffrn 1.452
_exptl_crystal_density_meas 0
_exptl_crystal_density_method 'not measured'
_exptl_crystal_description block
_exptl_crystal_F_000 788
_exptl_crystal_size_max 0.50
_exptl_crystal_size_mid 0.35
_exptl_crystal_size_min 0.30
_refine_diff_density_max 0.484
_refine_diff_density_min -0.223
_refine_diff_density_rms 0.065
_refine_ls_extinction_method none
_refine_ls_goodness_of_fit_ref 1.112
_refine_ls_hydrogen_treatment mixed
_refine_ls_matrix_type full
_refine_ls_number_parameters 128
_refine_ls_number_reflns 2107
_refine_ls_number_restraints 0
_refine_ls_restrained_S_all 1.112
_refine_ls_R_factor_all 0.0293
_refine_ls_R_factor_gt 0.0268
_refine_ls_shift/su_max 0.042
_refine_ls_shift/su_mean 0.003
_refine_ls_structure_factor_coef Fsqd
_refine_ls_weighting_details 'calc w=1/[\s^2^(Fo^2^)+(0.0487P)^2^+0.0518P] where P=(Fo^2^+2Fc^2^)/3'
_refine_ls_weighting_scheme calc
_refine_ls_wR_factor_gt 0.0778
_refine_ls_wR_factor_ref 0.0787
_reflns_number_gt 1900
_reflns_number_total 2107
_reflns_threshold_expression >2sigma(I)
_cod_data_source_file ic0352295si20031125_115511_3.cif
_cod_data_source_block '[Cu(4-pyrdpm)(acac)]'
_cod_depositor_comments
;
The following automatic conversions were performed:
'_symmetry_cell_setting' value 'Orthorhombic' changed to 'orthorhombic'
according to '/home/saulius/struct/CIF-dictionaries/cif_core.dic'
dictionary named 'cif_core.dic' version 2.4.1 from 2010-06-29.

Automatic conversion script
Id: cif_fix_enum 1527 2010-12-29 10:47:43Z saulius 
;
_cod_database_code 4310630

loop_
_symmetry_equiv_pos_as_xyz
'x, y, z'
'-x+1/2, -y, z+1/2'
'-x, y+1/2, -z'
'x+1/2, -y+1/2, -z+1/2'
'-x, -y, -z'
'x-1/2, y, -z-1/2'
'x, -y-1/2, z'
'-x-1/2, y-1/2, z-1/2'

loop_
_atom_site_label
_atom_site_type_symbol
_atom_site_fract_x
_atom_site_fract_y
_atom_site_fract_z
_atom_site_U_iso_or_equiv
_atom_site_adp_type
_atom_site_occupancy
_atom_site_symmetry_multiplicity
_atom_site_calc_flag
_atom_site_refinement_flags
_atom_site_disorder_assembly
_atom_site_disorder_group
Cu1 Cu 0.117341(17) 0.2500 -0.09021(2) 0.01467(11) Uani 1 2 d S . .
C6 C 0.37528(14) 0.2500 0.2237(2) 0.0161(4) Uani 1 2 d S . .
N1 N 0.19644(8) 0.13169(10) -0.01065(11) 0.0160(3) Uani 1 1 d . . .
N2 N 0.00952(13) 0.2500 0.07852(16) 0.0178(4) Uani 1 2 d S . .
C4 C 0.26856(10) 0.14596(13) 0.07989(13) 0.0163(3) Uani 1 1 d . . .
C13 C -0.05821(16) 0.2500 -0.2994(2) 0.0230(5) Uani 1 2 d S . .
H13 H -0.1139 0.2500 -0.3513 0.028 Uiso 1 2 calc SR . .
C3 C 0.29824(11) 0.03960(13) 0.12458(15) 0.0194(3) Uani 1 1 d . . .
H3 H 0.3466 0.0252 0.1862 0.023 Uiso 1 1 calc R . .
C5 C 0.30120(14) 0.2500 0.12023(19) 0.0153(4) Uani 1 2 d S . .
C12 C -0.01988(11) 0.14730(14) -0.26366(14) 0.0219(3) Uani 1 1 d . . .
C9 C -0.08349(16) 0.2500 0.0543(2) 0.0214(5) Uani 1 2 d S . .
H9 H -0.1037 0.2500 -0.0328 0.026 Uiso 1 2 calc SR . .
C1 C 0.18217(11) 0.02174(12) -0.01948(14) 0.0204(3) Uani 1 1 d . . .
H1 H 0.1361 -0.0120 -0.0739 0.024 Uiso 1 1 calc R . .
C2 C 0.24416(12) -0.03799(14) 0.06218(15) 0.0227(3) Uani 1 1 d . . .
H2 H 0.2476 -0.1167 0.0718 0.027 Uiso 1 1 calc R . .
C7 C 0.47161(16) 0.2500 0.1973(2) 0.0281(5) Uani 1 2 d S . .
H7 H 0.4937 0.2500 0.1110 0.034 Uiso 1 2 calc SR . .
C8 C 0.34769(16) 0.2500 0.3507(2) 0.0216(5) Uani 1 2 d S . .
H8 H 0.2820 0.2500 0.3728 0.026 Uiso 1 2 calc SR . .
C11 C -0.06365(12) 0.04195(15) -0.31415(17) 0.0298(4) Uani 1 1 d . . .
H11A H -0.0201 0.0071 -0.3757 0.045 Uiso 1 1 calc R . .
H11B H -0.1240 0.0595 -0.3569 0.045 Uiso 1 1 calc R . .
H11C H -0.0755 -0.0095 -0.2428 0.045 Uiso 1 1 calc R . .
C10 C 0.03549(16) 0.2500 0.2019(2) 0.0276(5) Uani 1 2 d S . .
H10 H 0.1016 0.2500 0.2213 0.033 Uiso 1 2 calc SR . .
O1 O 0.05114(7) 0.13442(9) -0.18856(10) 0.0214(2) Uani 1 1 d . . .

loop_
_atom_site_aniso_label
_atom_site_aniso_U_11
_atom_site_aniso_U_22
_atom_site_aniso_U_33
_atom_site_aniso_U_23
_atom_site_aniso_U_13
_atom_site_aniso_U_12
Cu1 0.01257(16) 0.01787(16) 0.01356(15) 0.000 -0.00197(9) 0.000
C6 0.0158(10) 0.0151(10) 0.0175(10) 0.000 -0.0031(7) 0.000
N1 0.0152(6) 0.0177(6) 0.0151(6) -0.0012(5) -0.0004(5) 0.0005(5)
N2 0.0156(9) 0.0186(9) 0.0191(9) 0.000 0.0027(7) 0.000
C4 0.0136(7) 0.0216(8) 0.0136(7) 0.0008(5) 0.0005(5) 0.0004(6)
C13 0.0176(11) 0.0338(13) 0.0176(10) 0.000 -0.0054(8) 0.000
C3 0.0183(7) 0.0220(8) 0.0180(7) 0.0025(6) -0.0008(6) 0.0021(6)
C5 0.0107(9) 0.0225(11) 0.0126(9) 0.000 0.0012(7) 0.000
C12 0.0165(7) 0.0342(9) 0.0149(7) -0.0051(6) 0.0003(6) -0.0009(6)
C9 0.0189(11) 0.0283(12) 0.0169(10) 0.000 0.0004(9) 0.000
C1 0.0207(8) 0.0203(8) 0.0202(7) -0.0025(6) -0.0022(6) -0.0019(6)
C2 0.0260(8) 0.0178(8) 0.0242(8) 0.0013(6) -0.0009(7) 0.0004(6)
C7 0.0177(11) 0.0495(15) 0.0171(11) 0.000 -0.0002(8) 0.000
C8 0.0156(10) 0.0303(12) 0.0188(11) 0.000 0.0004(8) 0.000
C11 0.0251(9) 0.0351(10) 0.0291(9) -0.0099(7) -0.0067(7) -0.0022(7)
C10 0.0145(11) 0.0453(15) 0.0229(11) 0.000 0.0005(9) 0.000
O1 0.0195(5) 0.0240(6) 0.0206(5) -0.0046(4) -0.0063(4) 0.0015(4)

loop_
_atom_type_symbol
_atom_type_description
_atom_type_scat_dispersion_real
_atom_type_scat_dispersion_imag
_atom_type_scat_source
C C 0.0033 0.0016 'International Tables Vol C Tables 4.2.6.8 and 6.1.1.4'
H H 0.0000 0.0000 'International Tables Vol C Tables 4.2.6.8 and 6.1.1.4'
N N 0.0061 0.0033 'International Tables Vol C Tables 4.2.6.8 and 6.1.1.4'
Cu Cu 0.3201 1.2651 'International Tables Vol C Tables 4.2.6.8 and 6.1.1.4'
O O 0.0106 0.0060 'International Tables Vol C Tables 4.2.6.8 and 6.1.1.4'

loop_
_geom_angle_atom_site_label_1
_geom_angle_atom_site_label_2
_geom_angle_atom_site_label_3
_geom_angle
_geom_angle_site_symmetry_1
_geom_angle_site_symmetry_3
_geom_angle_publ_flag
O1 Cu1 O1 90.10(6) . 7_565 ?
O1 Cu1 N1 172.22(5) . 7_565 ?
O1 Cu1 N1 88.75(5) 7_565 7_565 ?
O1 Cu1 N1 88.75(5) . . ?
O1 Cu1 N1 172.22(5) 7_565 . ?
N1 Cu1 N1 91.34(7) 7_565 . ?
O1 Cu1 N2 94.99(4) . . ?
O1 Cu1 N2 94.99(4) 7_565 . ?
N1 Cu1 N2 92.78(5) 7_565 . ?
N1 Cu1 N2 92.78(5) . . ?
C8 C6 C7 117.8(2) . . ?
C8 C6 C5 119.72(19) . . ?
C7 C6 C5 122.46(19) . . ?
C1 N1 C4 106.04(12) . . ?
C1 N1 Cu1 126.36(10) . . ?
C4 N1 Cu1 126.99(10) . . ?
C9 N2 C10 116.77(19) . . ?
C9 N2 Cu1 119.79(14) . . ?
C10 N2 Cu1 123.44(15) . . ?
C5 C4 N1 123.54(14) . . ?
C5 C4 C3 127.48(14) . . ?
N1 C4 C3 108.95(13) . . ?
C12 C13 C12 124.0(2) 7_565 . ?
C2 C3 C4 107.01(14) . . ?
C4 C5 C4 127.02(19) . 7_565 ?
C4 C5 C6 116.44(10) . . ?
C4 C5 C6 116.44(10) 7_565 . ?
O1 C12 C13 124.89(15) . . ?
O1 C12 C11 115.65(14) . . ?
C13 C12 C11 119.46(15) . . ?
N2 C9 C8 123.4(2) . 6_556 ?
N1 C1 C2 111.49(13) . . ?
C3 C2 C1 106.50(14) . . ?
C6 C7 C10 119.0(2) . 6_656 ?
C6 C8 C9 119.4(2) . 6_656 ?
N2 C10 C7 123.7(2) . 6_556 ?
C12 O1 Cu1 127.28(10) . . ?

loop_
_geom_bond_atom_site_label_1
_geom_bond_atom_site_label_2
_geom_bond_distance
_geom_bond_site_symmetry_2
_geom_bond_publ_flag
Cu1 O1 1.9575(10) . ?
Cu1 O1 1.9575(10) 7_565 ?
Cu1 N1 1.9824(12) 7_565 ?
Cu1 N1 1.9824(12) . ?
Cu1 N2 2.3191(17) . ?
C6 C8 1.379(3) . ?
C6 C7 1.380(3) . ?
C6 C5 1.497(3) . ?
N1 C1 1.3362(18) . ?
N1 C4 1.3940(18) . ?
N2 C9 1.330(3) . ?
N2 C10 1.336(3) . ?
C4 C5 1.3934(18) . ?
C4 C3 1.420(2) . ?
C13 C12 1.3941(19) 7_565 ?
C13 C12 1.3941(19) . ?
C3 C2 1.365(2) . ?
C5 C4 1.3934(18) 7_565 ?
C12 O1 1.2763(18) . ?
C12 C11 1.499(2) . ?
C9 C8 1.382(3) 6_556 ?
C1 C2 1.412(2) . ?
C7 C10 1.381(3) 6_656 ?
C8 C9 1.382(3) 6_656 ?
C10 C7 1.381(3) 6_556 ?
